data_4001252
loop_
_publ_author_name
'Mathieu, Josiah'
'Achey, Randall'
'Park, Ju-Hyun'
'Purcell, Kenneth M.'
'Tozer, Stanley W.'
'Latturner, Susan E.'

_publ_section_title
;
 Flux Growth and Electronic Properties of Ba2In5Pn5(Pn = P, As): Zintl
 Phases Exhibiting Metallic Behavior
;
_journal_issue 17
_journal_name_full 'Chemistry of Materials'
_journal_page_first 5675
_journal_paper_doi 10.1021/cm8015353
_journal_volume 20
_journal_year 2008
_chemical_formula_sum 'Ba2 In5 P5'
_chemical_formula_weight 1003.63
_chemical_name_systematic
; 
 ? 
;
_space_group_IT_number 62
_symmetry_cell_setting orthorhombic
_symmetry_space_group_name_Hall '-P 2ac 2n'
_symmetry_space_group_name_H-M 'P n m a'
_atom_sites_solution_hydrogens none
_atom_sites_solution_primary direct
_atom_sites_solution_secondary difmap
_audit_creation_method SHELXL-97
_cell_angle_alpha 90.00
_cell_angle_beta 90.00
_cell_angle_gamma 90.00
_cell_formula_units_Z 4
_cell_length_a 17.257(3)
_cell_length_b 4.1599(6)
_cell_length_c 17.490(3)
_cell_measurement_reflns_used 16653
_cell_measurement_temperature 293(2)
_cell_measurement_theta_max 28.28
_cell_measurement_theta_min 1.66
_cell_volume 1255.6(4)
_computing_cell_refinement 'Bruker SMART'
_computing_data_collection 'Bruker SMART'
_computing_data_reduction 'Bruker SAINT'
_computing_molecular_graphics 'Bruker SHELXTL'
_computing_publication_material 'Bruker SHELXTL'
_computing_structure_refinement 'SHELXL-97 (Sheldrick, 1997)'
_computing_structure_solution 'SHELXS-97 (Sheldrick, 1990)'
_diffrn_ambient_temperature 293(2)
_diffrn_measured_fraction_theta_full 0.999
_diffrn_measured_fraction_theta_max 0.999
_diffrn_measurement_device_type 'Bruker APEX CCD area detector'
_diffrn_measurement_method 'phi and omega scans'
_diffrn_radiation_monochromator graphite
_diffrn_radiation_source 'fine-focus sealed tube'
_diffrn_radiation_type MoK\a
_diffrn_radiation_wavelength 0.71073
_diffrn_reflns_av_R_equivalents 0.0523
_diffrn_reflns_av_sigmaI/netI 0.0273
_diffrn_reflns_limit_h_max 22
_diffrn_reflns_limit_h_min -22
_diffrn_reflns_limit_k_max 5
_diffrn_reflns_limit_k_min -5
_diffrn_reflns_limit_l_max 23
_diffrn_reflns_limit_l_min -22
_diffrn_reflns_number 16653
_diffrn_reflns_theta_full 28.28
_diffrn_reflns_theta_max 28.28
_diffrn_reflns_theta_min 1.66
_exptl_absorpt_coefficient_mu 15.770
_exptl_absorpt_correction_type empirical
_exptl_absorpt_process_details 'via SADABS (Bruker, 2000)'
_exptl_crystal_colour silver
_exptl_crystal_density_diffrn 5.309
_exptl_crystal_density_method 'not measured'
_exptl_crystal_description needle
_exptl_crystal_F_000 1728
_exptl_crystal_size_max 0.10
_exptl_crystal_size_mid 0.03
_exptl_crystal_size_min 0.02
_refine_diff_density_max 2.126
_refine_diff_density_min -1.493
_refine_diff_density_rms 0.343
_refine_ls_extinction_method none
_refine_ls_goodness_of_fit_ref 1.196
_refine_ls_hydrogen_treatment none
_refine_ls_matrix_type full
_refine_ls_number_parameters 73
_refine_ls_number_reflns 1770
_refine_ls_number_restraints 0
_refine_ls_restrained_S_all 1.196
_refine_ls_R_factor_all 0.0464
_refine_ls_R_factor_gt 0.0376
_refine_ls_shift/su_max 0.000
_refine_ls_shift/su_mean 0.000
_refine_ls_structure_factor_coef Fsqd
_refine_ls_weighting_details 'calc w=1/[\s^2^(Fo^2^)+(0.0231P)^2^+15.0436P] where P=(Fo^2^+2Fc^2^)/3'
_refine_ls_weighting_scheme calc
_refine_ls_wR_factor_gt 0.0690
_refine_ls_wR_factor_ref 0.0718
_reflns_number_gt 1542
_reflns_number_total 1770
_reflns_threshold_expression >2sigma(I)
_cod_data_source_file cm8015353_si_002.cif
_cod_data_source_block ba2in5p5
_cod_original_cell_volume 1255.5(3)
_cod_original_sg_symbol_H-M Pnma
_cod_database_code 4001252

loop_
_symmetry_equiv_pos_as_xyz
'x, y, z'
'-x+1/2, -y, z+1/2'
'-x, y+1/2, -z'
'x+1/2, -y+1/2, -z+1/2'
'-x, -y, -z'
'x-1/2, y, -z-1/2'
'x, -y-1/2, z'
'-x-1/2, y-1/2, z-1/2'

loop_
_atom_site_label
_atom_site_type_symbol
_atom_site_fract_x
_atom_site_fract_y
_atom_site_fract_z
_atom_site_U_iso_or_equiv
_atom_site_adp_type
_atom_site_occupancy
_atom_site_symmetry_multiplicity
_atom_site_calc_flag
_atom_site_refinement_flags
Ba1 Ba 0.01951(4) 0.2500 0.62099(4) 0.00949(14) Uani 1 2 d S
Ba2 Ba 0.04209(4) 0.2500 0.12983(4) 0.01340(15) Uani 1 2 d S
In1 In 0.15747(4) 0.2500 0.81018(4) 0.00990(17) Uani 1 2 d S
In2 In 0.31328(4) 0.2500 0.77710(4) 0.00948(16) Uani 1 2 d S
In3 In 0.17218(4) 0.2500 0.44118(4) 0.01026(17) Uani 1 2 d S
In4 In 0.33002(4) 0.2500 0.47180(4) 0.01032(17) Uani 1 2 d S
In5 In 0.28948(4) 0.2500 0.12583(4) 0.00870(16) Uani 1 2 d S
P1 P 0.10436(16) 0.2500 0.30864(16) 0.0086(5) Uani 1 2 d S
P2 P 0.38524(15) 0.2500 0.01133(15) 0.0079(5) Uani 1 2 d S
P3 P 0.39192(16) 0.2500 0.23537(15) 0.0088(5) Uani 1 2 d S
P4 P 0.58342(15) 0.2500 0.55889(15) 0.0090(5) Uani 1 2 d S
P5 P 0.30227(15) 0.2500 0.62529(16) 0.0083(5) Uani 1 2 d S

loop_
_atom_site_aniso_label
_atom_site_aniso_U_11
_atom_site_aniso_U_22
_atom_site_aniso_U_33
_atom_site_aniso_U_23
_atom_site_aniso_U_13
_atom_site_aniso_U_12
Ba1 0.0113(3) 0.0073(3) 0.0098(3) 0.000 0.0007(2) 0.000
Ba2 0.0159(3) 0.0102(3) 0.0141(3) 0.000 -0.0023(2) 0.000
In1 0.0114(3) 0.0097(4) 0.0086(4) 0.000 0.0013(3) 0.000
In2 0.0101(3) 0.0085(4) 0.0099(4) 0.000 -0.0012(3) 0.000
In3 0.0106(4) 0.0106(4) 0.0096(4) 0.000 -0.0015(3) 0.000
In4 0.0105(3) 0.0097(4) 0.0107(4) 0.000 0.0010(3) 0.000
In5 0.0095(3) 0.0083(3) 0.0083(3) 0.000 0.0004(3) 0.000
P1 0.0113(12) 0.0056(13) 0.0089(13) 0.000 0.0009(9) 0.000
P2 0.0088(12) 0.0068(13) 0.0082(13) 0.000 0.0007(9) 0.000
P3 0.0144(13) 0.0065(13) 0.0055(12) 0.000 -0.0011(9) 0.000
P4 0.0104(12) 0.0071(13) 0.0095(13) 0.000 -0.0028(10) 0.000
P5 0.0086(12) 0.0106(12) 0.0055(12) 0.000 -0.0006(9) 0.000

loop_
_atom_type_symbol
_atom_type_description
_atom_type_scat_dispersion_real
_atom_type_scat_dispersion_imag
_atom_type_scat_source
P P 0.1023 0.0942 'International Tables Vol C Tables 4.2.6.8 and 6.1.1.4'
In In -0.7276 1.3100 'International Tables Vol C Tables 4.2.6.8 and 6.1.1.4'
Ba Ba -0.3244 2.2819 'International Tables Vol C Tables 4.2.6.8 and 6.1.1.4'

loop_
_geom_angle_atom_site_label_1
_geom_angle_atom_site_label_2
_geom_angle_atom_site_label_3
_geom_angle
_geom_angle_site_symmetry_1
_geom_angle_site_symmetry_3
P1 Ba1 P1 80.28(6) 5_556 5_566
P1 Ba1 P3 119.14(7) 5_556 2_565
P1 Ba1 P3 70.48(6) 5_566 2_565
P1 Ba1 P3 70.48(6) 5_556 2
P1 Ba1 P3 119.14(7) 5_566 2
P3 Ba1 P3 79.13(6) 2_565 2
P1 Ba1 P2 98.43(5) 5_556 2
P1 Ba1 P2 165.06(7) 5_566 2
P3 Ba1 P2 121.92(7) 2_565 2
P3 Ba1 P2 73.68(6) 2 2
P1 Ba1 P2 165.06(7) 5_556 2_565
P1 Ba1 P2 98.43(5) 5_566 2_565
P3 Ba1 P2 73.68(6) 2_565 2_565
P3 Ba1 P2 121.92(7) 2 2_565
P2 Ba1 P2 78.94(6) 2 2_565
P1 Ba1 P2 78.51(6) 5_556 6_556
P1 Ba1 P2 78.51(6) 5_566 6_556
P3 Ba1 P2 139.82(3) 2_565 6_556
P3 Ba1 P2 139.82(3) 2 6_556
P2 Ba1 P2 86.63(6) 2 6_556
P2 Ba1 P2 86.63(6) 2_565 6_556
P1 Ba1 In5 153.61(5) 5_556 2_565
P1 Ba1 In5 102.00(4) 5_566 2_565
P3 Ba1 In5 41.51(5) 2_565 2_565
P3 Ba1 In5 86.03(4) 2 2_565
P2 Ba1 In5 85.82(4) 2 2_565
P2 Ba1 In5 41.31(5) 2_565 2_565
P2 Ba1 In5 127.85(4) 6_556 2_565
P1 Ba1 In5 102.00(4) 5_556 2
P1 Ba1 In5 153.61(5) 5_566 2
P3 Ba1 In5 86.03(4) 2_565 2
P3 Ba1 In5 41.51(5) 2 2
P2 Ba1 In5 41.31(5) 2 2
P2 Ba1 In5 85.82(4) 2_565 2
P2 Ba1 In5 127.85(4) 6_556 2
In5 Ba1 In5 64.486(19) 2_565 2
P1 Ba1 In2 40.25(3) 5_556 6_557
P1 Ba1 In2 40.25(3) 5_566 6_557
P3 Ba1 In2 98.29(5) 2_565 6_557
P3 Ba1 In2 98.29(5) 2 6_557
P2 Ba1 In2 135.37(4) 2 6_557
P2 Ba1 In2 135.37(4) 2_565 6_557
P2 Ba1 In2 71.57(5) 6_556 6_557
In5 Ba1 In2 138.270(17) 2_565 6_557
In5 Ba1 In2 138.270(17) 2 6_557
P1 Ba1 In3 39.77(5) 5_556 5_556
P1 Ba1 In3 83.83(4) 5_566 5_556
P3 Ba1 In3 150.76(5) 2_565 5_556
P3 Ba1 In3 102.67(4) 2 5_556
P2 Ba1 In3 85.79(4) 2 5_556
P2 Ba1 In3 125.35(5) 2_565 5_556
P2 Ba1 In3 39.96(3) 6_556 5_556
In5 Ba1 In3 165.69(2) 2_565 5_556
In5 Ba1 In3 114.948(14) 2 5_556
In2 Ba1 In3 52.469(17) 6_557 5_556
P1 Ba1 In3 83.83(4) 5_556 5_566
P1 Ba1 In3 39.77(5) 5_566 5_566
P3 Ba1 In3 102.67(4) 2_565 5_566
P3 Ba1 In3 150.76(5) 2 5_566
P2 Ba1 In3 125.35(5) 2 5_566
P2 Ba1 In3 85.79(4) 2_565 5_566
P2 Ba1 In3 39.96(3) 6_556 5_566
In5 Ba1 In3 114.948(14) 2_565 5_566
In5 Ba1 In3 165.69(2) 2 5_566
In2 Ba1 In3 52.469(17) 6_557 5_566
In3 Ba1 In3 61.703(17) 5_556 5_566
P4 Ba2 P4 79.61(6) 2_554 2_564
P4 Ba2 P1 125.29(5) 2_554 .
P4 Ba2 P1 125.29(5) 2_564 .
P4 Ba2 P4 76.56(6) 2_554 6_556
P4 Ba2 P4 76.56(6) 2_564 6_556
P1 Ba2 P4 148.84(7) . 6_556
P4 Ba2 P5 155.48(7) 2_554 2_564
P4 Ba2 P5 97.25(5) 2_564 2_564
P1 Ba2 P5 76.42(6) . 2_564
P4 Ba2 P5 79.06(6) 6_556 2_564
P4 Ba2 P5 97.25(5) 2_554 2_554
P4 Ba2 P5 155.48(7) 2_564 2_554
P1 Ba2 P5 76.42(6) . 2_554
P4 Ba2 P5 79.06(6) 6_556 2_554
P5 Ba2 P5 75.48(6) 2_564 2_554
P4 Ba2 P3 76.34(6) 2_554 6_556
P4 Ba2 P3 76.34(6) 2_564 6_556
P1 Ba2 P3 66.67(7) . 6_556
P4 Ba2 P3 144.49(7) 6_556 6_556
P5 Ba2 P3 126.90(5) 2_564 6_556
P5 Ba2 P3 126.90(5) 2_554 6_556
P4 Ba2 In4 39.96(3) 2_554 6_556
P4 Ba2 In4 39.96(3) 2_564 6_556
P1 Ba2 In4 134.87(5) . 6_556
P4 Ba2 In4 76.29(5) 6_556 6_556
P5 Ba2 In4 134.49(4) 2_564 6_556
P5 Ba2 In4 134.49(4) 2_554 6_556
P3 Ba2 In4 68.20(5) 6_556 6_556
P4 Ba2 In4 77.10(5) 2_554 2_554
P4 Ba2 In4 115.20(5) 2_564 2_554
P1 Ba2 In4 117.53(4) . 2_554
P4 Ba2 In4 39.47(3) 6_556 2_554
P5 Ba2 In4 82.49(4) 2_564 2_554
P5 Ba2 In4 41.31(5) 2_554 2_554
P3 Ba2 In4 148.337(15) 6_556 2_554
In4 Ba2 In4 100.93(2) 6_556 2_554
P4 Ba2 In4 115.20(5) 2_554 2_564
P4 Ba2 In4 77.10(5) 2_564 2_564
P1 Ba2 In4 117.53(4) . 2_564
P4 Ba2 In4 39.47(3) 6_556 2_564
P5 Ba2 In4 41.31(5) 2_564 2_564
P5 Ba2 In4 82.49(4) 2_554 2_564
P3 Ba2 In4 148.337(15) 6_556 2_564
In4 Ba2 In4 100.93(2) 6_556 2_564
In4 Ba2 In4 60.917(17) 2_554 2_564
P4 Ba2 Ba2 50.20(3) 2_554 1_545
P4 Ba2 Ba2 129.80(3) 2_564 1_545
P1 Ba2 Ba2 90.0 . 1_545
P4 Ba2 Ba2 90.0 6_556 1_545
P5 Ba2 Ba2 127.74(3) 2_564 1_545
P5 Ba2 Ba2 52.26(3) 2_554 1_545
P3 Ba2 Ba2 90.0 6_556 1_545
In4 Ba2 Ba2 90.0 6_556 1_545
In4 Ba2 Ba2 59.542(9) 2_554 1_545
In4 Ba2 Ba2 120.459(8) 2_564 1_545
P4 Ba2 Ba2 129.80(3) 2_554 1_565
P4 Ba2 Ba2 50.20(3) 2_564 1_565
P1 Ba2 Ba2 90.0 . 1_565
P4 Ba2 Ba2 90.0 6_556 1_565
P5 Ba2 Ba2 52.26(3) 2_564 1_565
P5 Ba2 Ba2 127.74(3) 2_554 1_565
P3 Ba2 Ba2 90.0 6_556 1_565
In4 Ba2 Ba2 90.0 6_556 1_565
In4 Ba2 Ba2 120.459(9) 2_554 1_565
In4 Ba2 Ba2 59.542(9) 2_564 1_565
Ba2 Ba2 Ba2 180.00(4) 1_545 1_565
P3 In1 P3 106.21(10) 2 2_565
P3 In1 P4 106.24(7) 2 6_557
P3 In1 P4 106.24(7) 2_565 6_557
P3 In1 In2 102.39(6) 2 .
P3 In1 In2 102.39(6) 2_565 .
P4 In1 In2 131.30(7) 6_557 .
P3 In1 Ba1 53.15(5) 2 .
P3 In1 Ba1 53.15(5) 2_565 .
P4 In1 Ba1 115.10(7) 6_557 .
In2 In1 Ba1 113.60(3) . .
P1 In2 P1 107.51(10) 2_565 2
P1 In2 P5 104.64(7) 2_565 .
P1 In2 P5 104.64(7) 2 .
P1 In2 In1 119.59(6) 2_565 .
P1 In2 In1 119.59(6) 2 .
P5 In2 In1 98.05(6) . .
P1 In2 Ba1 53.94(5) 2_565 6_657
P1 In2 Ba1 53.94(5) 2 6_657
P5 In2 Ba1 120.69(6) . 6_657
In1 In2 Ba1 141.26(3) . 6_657
P1 In3 P2 104.39(7) . 2_565
P1 In3 P2 104.39(7) . 2
P2 In3 P2 105.66(10) 2_565 2
P1 In3 In4 127.91(7) . .
P2 In3 In4 106.37(6) 2_565 .
P2 In3 In4 106.37(6) 2 .
P1 In3 Ba1 52.63(5) . 5_556
P2 In3 Ba1 103.01(6) 2_565 5_556
P2 In3 Ba1 53.69(6) 2 5_556
In4 In3 Ba1 148.427(11) . 5_556
P1 In3 Ba1 52.63(5) . 5_566
P2 In3 Ba1 53.69(6) 2_565 5_566
P2 In3 Ba1 103.01(6) 2 5_566
In4 In3 Ba1 148.427(11) . 5_566
Ba1 In3 Ba1 61.701(17) 5_556 5_566
P1 In3 Ba1 113.26(7) . .
P2 In3 Ba1 52.84(5) 2_565 .
P2 In3 Ba1 52.84(5) 2 .
In4 In3 Ba1 118.83(3) . .
Ba1 In3 Ba1 71.442(19) 5_556 .
Ba1 In3 Ba1 71.442(19) 5_566 .
P4 In4 P4 105.30(10) 5_666 5_656
P4 In4 P5 107.59(7) 5_666 .
P4 In4 P5 107.59(7) 5_656 .
P4 In4 In3 121.38(5) 5_666 .
P4 In4 In3 121.38(5) 5_656 .
P5 In4 In3 91.01(6) . .
P4 In4 Ba2 52.90(5) 5_666 6_656
P4 In4 Ba2 52.90(5) 5_656 6_656
P5 In4 Ba2 126.02(6) . 6_656
In3 In4 Ba2 142.97(3) . 6_656
P4 In4 Ba2 55.12(6) 5_666 2_565
P4 In4 Ba2 103.54(6) 5_656 2_565
P5 In4 Ba2 55.34(5) . 2_565
In3 In4 Ba2 131.13(2) . 2_565
Ba2 In4 Ba2 79.07(2) 6_656 2_565
P4 In4 Ba2 103.54(6) 5_666 2
P4 In4 Ba2 55.12(6) 5_656 2
P5 In4 Ba2 55.34(5) . 2
In3 In4 Ba2 131.13(2) . 2
Ba2 In4 Ba2 79.07(2) 6_656 2
Ba2 In4 Ba2 60.917(17) 2_565 2
P2 In5 P3 97.77(9) . .
P2 In5 P5 112.50(6) . 2_554
P3 In5 P5 114.42(6) . 2_554
P2 In5 P5 112.50(6) . 2_564
P3 In5 P5 114.42(6) . 2_564
P5 In5 P5 105.44(10) 2_554 2_564
P2 In5 Ba1 56.30(5) . 2_564
P3 In5 Ba1 56.12(5) . 2_564
P5 In5 Ba1 159.48(5) 2_554 2_564
P5 In5 Ba1 95.02(5) 2_564 2_564
P2 In5 Ba1 56.30(5) . 2_554
P3 In5 Ba1 56.12(5) . 2_554
P5 In5 Ba1 95.02(5) 2_554 2_554
P5 In5 Ba1 159.48(5) 2_564 2_554
Ba1 In5 Ba1 64.487(18) 2_564 2_554
In2 P1 In2 107.51(10) 2_564 2_554
In2 P1 In3 86.70(7) 2_564 .
In2 P1 In3 86.70(7) 2_554 .
In2 P1 Ba1 165.16(9) 2_564 5_556
In2 P1 Ba1 85.80(3) 2_554 5_556
In3 P1 Ba1 87.60(7) . 5_556
In2 P1 Ba1 85.80(3) 2_564 5_566
In2 P1 Ba1 165.16(9) 2_554 5_566
In3 P1 Ba1 87.60(7) . 5_566
Ba1 P1 Ba1 80.28(6) 5_556 5_566
In2 P1 Ba2 88.67(7) 2_564 .
In2 P1 Ba2 88.67(7) 2_554 .
In3 P1 Ba2 172.18(11) . .
Ba1 P1 Ba2 98.36(7) 5_556 .
Ba1 P1 Ba2 98.36(7) 5_566 .
In5 P2 In3 96.95(7) . 2_554
In5 P2 In3 96.95(7) . 2_564
In3 P2 In3 105.66(10) 2_554 2_564
In5 P2 Ba1 82.39(6) . 2_564
In3 P2 Ba1 166.59(8) 2_554 2_564
In3 P2 Ba1 87.69(2) 2_564 2_564
In5 P2 Ba1 82.39(6) . 2_554
In3 P2 Ba1 87.69(2) 2_554 2_554
In3 P2 Ba1 166.59(8) 2_564 2_554
Ba1 P2 Ba1 78.94(6) 2_564 2_554
In5 P2 Ba1 174.49(10) . 6_656
In3 P2 Ba1 86.35(7) 2_554 6_656
In3 P2 Ba1 86.35(7) 2_564 6_656
Ba1 P2 Ba1 93.37(6) 2_564 6_656
Ba1 P2 Ba1 93.37(6) 2_554 6_656
In1 P3 In1 106.21(10) 2_564 2_554
In1 P3 In5 98.48(7) 2_564 .
In1 P3 In5 98.48(7) 2_554 .
In1 P3 Ba1 166.14(8) 2_564 2_554
In1 P3 Ba1 87.26(3) 2_554 2_554
In5 P3 Ba1 82.37(6) . 2_554
In1 P3 Ba1 87.26(3) 2_564 2_564
In1 P3 Ba1 166.14(8) 2_554 2_564
In5 P3 Ba1 82.37(6) . 2_564
Ba1 P3 Ba1 79.13(6) 2_554 2_564
In1 P3 Ba2 84.48(7) 2_564 6_656
In1 P3 Ba2 84.48(7) 2_554 6_656
In5 P3 Ba2 174.99(11) . 6_656
Ba1 P3 Ba2 93.79(6) 2_554 6_656
Ba1 P3 Ba2 93.79(6) 2_564 6_656
In4 P4 In4 105.30(10) 5_666 5_656
In4 P4 In1 84.31(7) 5_666 6_657
In4 P4 In1 84.31(7) 5_656 6_657
In4 P4 Ba2 165.42(9) 5_666 2
In4 P4 Ba2 87.14(3) 5_656 2
In1 P4 Ba2 89.51(7) 6_657 2
In4 P4 Ba2 87.14(3) 5_666 2_565
In4 P4 Ba2 165.42(9) 5_656 2_565
In1 P4 Ba2 89.51(7) 6_657 2_565
Ba2 P4 Ba2 79.61(6) 2 2_565
In4 P4 Ba2 85.42(7) 5_666 6_656
In4 P4 Ba2 85.42(7) 5_656 6_656
In1 P4 Ba2 163.03(11) 6_657 6_656
Ba2 P4 Ba2 103.44(6) 2 6_656
Ba2 P4 Ba2 103.44(6) 2_565 6_656
In5 P5 In5 105.44(10) 2 2_565
In5 P5 In2 92.27(7) 2 .
In5 P5 In2 92.27(7) 2_565 .
In5 P5 In4 96.31(7) 2 .
In5 P5 In4 96.31(7) 2_565 .
In2 P5 In4 165.79(11) . .
In5 P5 Ba2 164.95(7) 2 2_565
In5 P5 Ba2 89.52(3) 2_565 2_565
In2 P5 Ba2 85.43(6) . 2_565
In4 P5 Ba2 83.35(6) . 2_565
In5 P5 Ba2 89.52(3) 2 2
In5 P5 Ba2 164.95(7) 2_565 2
In2 P5 Ba2 85.43(6) . 2
In4 P5 Ba2 83.35(6) . 2
Ba2 P5 Ba2 75.48(6) 2_565 2

loop_
_geom_bond_atom_site_label_1
_geom_bond_atom_site_label_2
_geom_bond_distance
_geom_bond_site_symmetry_2
Ba1 P1 3.226(2) 5_556
Ba1 P1 3.226(2) 5_566
Ba1 P3 3.266(2) 2_565
Ba1 P3 3.266(2) 2
Ba1 P2 3.272(2) 2
Ba1 P2 3.272(2) 2_565
Ba1 P2 3.275(3) 6_556
Ba1 In5 3.8986(9) 2_565
Ba1 In5 3.8986(9) 2
Ba1 In2 3.9803(11) 6_557
Ba1 In3 4.0559(9) 5_556
Ba1 In3 4.0559(9) 5_566
Ba2 P4 3.249(2) 2_554
Ba2 P4 3.249(2) 2_564
Ba2 P1 3.307(3) .
Ba2 P4 3.377(3) 6_556
Ba2 P5 3.398(2) 2_564
Ba2 P5 3.398(2) 2_554
Ba2 P3 3.503(3) 6_556
Ba2 In4 4.0686(11) 6_556
Ba2 In4 4.1032(10) 2_554
Ba2 In4 4.1032(10) 2_564
Ba2 Ba2 4.1599(6) 1_545
Ba2 Ba2 4.1599(6) 1_565
In1 P3 2.6008(17) 2
In1 P3 2.6008(17) 2_565
In1 P4 2.622(3) 6_557
In1 In2 2.7504(11) .
In2 P1 2.5789(17) 2_565
In2 P1 2.5789(17) 2
In2 P5 2.662(3) .
In2 Ba1 3.9803(11) 6_657
In3 P1 2.597(3) .
In3 P2 2.6102(17) 2_565
In3 P2 2.6102(17) 2
In3 In4 2.7760(11) .
In3 Ba1 4.0560(9) 5_556
In3 Ba1 4.0560(9) 5_566
In4 P4 2.6165(17) 5_666
In4 P4 2.6165(17) 5_656
In4 P5 2.727(3) .
In4 Ba2 4.0686(11) 6_656
In4 Ba2 4.1032(10) 2_565
In4 Ba2 4.1032(10) 2
In5 P2 2.596(3) .
In5 P3 2.607(3) .
In5 P5 2.6141(17) 2_554
In5 P5 2.6141(17) 2_564
In5 Ba1 3.8986(9) 2_564
In5 Ba1 3.8986(9) 2_554
P1 In2 2.5789(17) 2_564
P1 In2 2.5789(17) 2_554
P1 Ba1 3.226(2) 5_556
P1 Ba1 3.226(2) 5_566
P2 In3 2.6102(17) 2_554
P2 In3 2.6102(17) 2_564
P2 Ba1 3.272(2) 2_564
P2 Ba1 3.272(2) 2_554
P2 Ba1 3.275(3) 6_656
P3 In1 2.6008(17) 2_564
P3 In1 2.6008(17) 2_554
P3 Ba1 3.266(2) 2_554
P3 Ba1 3.266(2) 2_564
P3 Ba2 3.503(3) 6_656
P4 In4 2.6165(17) 5_666
P4 In4 2.6165(17) 5_656
P4 In1 2.622(3) 6_657
P4 Ba2 3.249(2) 2
P4 Ba2 3.249(2) 2_565
P4 Ba2 3.377(3) 6_656
P5 In5 2.6140(17) 2
P5 In5 2.6140(17) 2_565
P5 Ba2 3.398(2) 2_565
P5 Ba2 3.398(2) 2
